data_4105436
loop_
_publ_author_name
'Mohamed H. Alkordi'
'Jacilynn A. Brant'
'Lukasz Wojtas'
'Victor Ch. Kravtsov'
'Amy J. Cairns'
'Mohamed Eddaoudi'

_publ_contact_author_address 'Chemistry, Univ. of South Florida, Tampa, FL 33620. USA'
_publ_contact_author_email eddaoudi@cas.usf.edu
_publ_contact_author_phone 813-974-9622
_publ_section_title
;
 Zeolite-likeMetal-Organic Frameworks (ZMOFs) Based on the Directed
 Assembly of Finite Metal-Organic Cubes (MOCs)
;
_journal_name_full 'Journal of the American Chemical Society'
_journal_page_first 17753
_journal_page_last 17755
_journal_paper_doi 10.1021/ja905557z
_journal_volume 131
_journal_year 2009
_chemical_formula_sum 'C70.4 H50 Cd8 N28 Na8 O90.32'
_chemical_formula_weight 3816.42
_chemical_name_systematic
;
 ?
;
_space_group_IT_number 166
_symmetry_cell_setting trigonal
_symmetry_space_group_name_Hall '-R 3 2"'
_symmetry_space_group_name_H-M 'R -3 m :H'
_atom_sites_solution_hydrogens geom
_atom_sites_solution_primary direct
_atom_sites_solution_secondary difmap
_audit_creation_method SHELXL-97
_cell_angle_alpha 90.00
_cell_angle_beta 90.00
_cell_angle_gamma 120.00
_cell_formula_units_Z 9
_cell_length_a 40.637(5)
_cell_length_b 40.637(5)
_cell_length_c 39.063(7)
_cell_measurement_temperature 100(2)
_cell_volume 55865(14)
_computing_cell_refinement 'SAINT (Bruker, 2002)'
_computing_data_collection 'SMART (Bruker, 2002)'
_computing_data_reduction 'SAINT (Bruker, 2002)'
_computing_publication_material 'SHELXL-97 (Sheldrick, 1997)'
_computing_structure_refinement 'SHELXL-97 (Sheldrick, 1997)'
_computing_structure_solution 'SHELXS-97 (Sheldrick, 1990)'
_diffrn_ambient_temperature 100(2)
_diffrn_measured_fraction_theta_full 0.971
_diffrn_measured_fraction_theta_max 0.971
_diffrn_measurement_device_type 'BRUKER SMART APEX CCD'
_diffrn_measurement_method 'phi scans'
_diffrn_radiation_monochromator graphite
_diffrn_radiation_source 'fine-focus sealed tube'
_diffrn_radiation_type MoK\a
_diffrn_radiation_wavelength 0.71073
_diffrn_reflns_av_R_equivalents 0.0955
_diffrn_reflns_av_sigmaI/netI 0.0797
_diffrn_reflns_limit_h_max 36
_diffrn_reflns_limit_h_min -39
_diffrn_reflns_limit_k_max 37
_diffrn_reflns_limit_k_min -37
_diffrn_reflns_limit_l_max 37
_diffrn_reflns_limit_l_min -11
_diffrn_reflns_number 27467
_diffrn_reflns_theta_full 20.05
_diffrn_reflns_theta_max 20.05
_diffrn_reflns_theta_min 1.74
_exptl_absorpt_coefficient_mu 0.752
_exptl_absorpt_correction_T_max 0.9287
_exptl_absorpt_correction_T_min 0.9287
_exptl_absorpt_correction_type multi-scan
_exptl_absorpt_process_details 'SADABS; (Sheldrick, 2003)'
_exptl_crystal_colour colorless
_exptl_crystal_density_diffrn 1.021
_exptl_crystal_description polyhedra
_exptl_crystal_F_000 16767
_exptl_crystal_size_max 0.10
_exptl_crystal_size_mid 0.10
_exptl_crystal_size_min 0.10
_refine_diff_density_max 0.766
_refine_diff_density_min -0.621
_refine_diff_density_rms 0.111
_refine_ls_extinction_method none
_refine_ls_goodness_of_fit_ref 1.118
_refine_ls_hydrogen_treatment constr
_refine_ls_matrix_type full
_refine_ls_number_parameters 495
_refine_ls_number_reflns 5997
_refine_ls_number_restraints 0
_refine_ls_restrained_S_all 1.118
_refine_ls_R_factor_all 0.1238
_refine_ls_R_factor_gt 0.0983
_refine_ls_shift/su_max 0.002
_refine_ls_shift/su_mean 0.000
_refine_ls_structure_factor_coef Fsqd
_refine_ls_weighting_details 'calc w=1/[\s^2^(Fo^2^)+(0.1024P)^2^+1395.9584P] where P=(Fo^2^+2Fc^2^)/3'
_refine_ls_weighting_scheme calc
_refine_ls_wR_factor_gt 0.2308
_refine_ls_wR_factor_ref 0.2463
_reflns_number_gt 4580
_reflns_number_total 5997
_reflns_threshold_expression >2sigma(I)
_cod_data_source_file ja905557z_si_004.cif
_cod_data_source_block 3
_cod_original_cell_volume 55865(13)
_cod_original_sg_symbol_H-M 'R -3 m'
_cod_original_formula_sum 'C70.40 H50 Cd8 N28 Na8 O90.32'
_cod_database_code 4105436

loop_
_symmetry_equiv_pos_as_xyz
'x, y, z'
'-y, x-y, z'
'-x+y, -x, z'
'y, x, -z'
'x-y, -y, -z'
'-x, -x+y, -z'
'x+2/3, y+1/3, z+1/3'
'-y+2/3, x-y+1/3, z+1/3'
'-x+y+2/3, -x+1/3, z+1/3'
'y+2/3, x+1/3, -z+1/3'
'x-y+2/3, -y+1/3, -z+1/3'
'-x+2/3, -x+y+1/3, -z+1/3'
'x+1/3, y+2/3, z+2/3'
'-y+1/3, x-y+2/3, z+2/3'
'-x+y+1/3, -x+2/3, z+2/3'
'y+1/3, x+2/3, -z+2/3'
'x-y+1/3, -y+2/3, -z+2/3'
'-x+1/3, -x+y+2/3, -z+2/3'
'-x, -y, -z'
'y, -x+y, -z'
'x-y, x, -z'
'-y, -x, z'
'-x+y, y, z'
'x, x-y, z'
'-x+2/3, -y+1/3, -z+1/3'
'y+2/3, -x+y+1/3, -z+1/3'
'x-y+2/3, x+1/3, -z+1/3'
'-y+2/3, -x+1/3, z+1/3'
'-x+y+2/3, y+1/3, z+1/3'
'x+2/3, x-y+1/3, z+1/3'
'-x+1/3, -y+2/3, -z+2/3'
'y+1/3, -x+y+2/3, -z+2/3'
'x-y+1/3, x+2/3, -z+2/3'
'-y+1/3, -x+2/3, z+2/3'
'-x+y+1/3, y+2/3, z+2/3'
'x+1/3, x-y+2/3, z+2/3'

loop_
_atom_site_label
_atom_site_type_symbol
_atom_site_fract_x
_atom_site_fract_y
_atom_site_fract_z
_atom_site_U_iso_or_equiv
_atom_site_adp_type
_atom_site_occupancy
_atom_site_symmetry_multiplicity
_atom_site_calc_flag
_atom_site_refinement_flags
Cd1 Cd 0.48650(3) 0.34887(3) 0.48295(3) 0.0588(5) Uani 1 1 d .
Cd2 Cd 0.40959(4) 0.42769(4) 0.38568(3) 0.0636(5) Uani 1 1 d .
C1 C 0.5624(3) 0.4376(3) 0.4862(6) 0.064(7) Uani 1 2 d S
H1 H 0.5498 0.4502 0.4949 0.077 Uiso 1 2 calc SR
N1 N 0.5447(4) 0.3999(4) 0.4793(3) 0.060(4) Uani 1 1 d .
C2 C 0.5726(4) 0.3945(5) 0.4674(4) 0.062(5) Uani 1 1 d .
C3 C 0.5617(6) 0.3567(6) 0.4567(5) 0.083(6) Uani 1 1 d .
O1 O 0.5282(4) 0.3294(4) 0.4587(4) 0.091(4) Uani 1 1 d .
O2 O 0.5882(4) 0.3498(4) 0.4450(4) 0.115(5) Uani 1 1 d .
H12 H 0.6153 0.3847 0.4446 0.050 Uiso 1 2 d S
C10 C 0.4551(5) 0.3996(5) 0.4402(5) 0.072(5) Uani 1 1 d .
H10 H 0.4739 0.4239 0.4482 0.087 Uiso 1 1 calc R
N11 N 0.4536(4) 0.3683(4) 0.4494(3) 0.062(4) Uani 1 1 d .
C11 C 0.4236(5) 0.3394(5) 0.4317(5) 0.071(5) Uani 1 1 d .
C12 C 0.4077(5) 0.3570(6) 0.4127(4) 0.060(5) Uani 1 1 d .
N12 N 0.4276(4) 0.3945(4) 0.4182(4) 0.067(4) Uani 1 1 d .
C14 C 0.3753(7) 0.3406(7) 0.3892(5) 0.084(7) Uani 1 1 d .
O11 O 0.3718(3) 0.3652(4) 0.3713(3) 0.085(4) Uani 1 1 d .
O12 O 0.3511(4) 0.3061(4) 0.3866(3) 0.089(4) Uani 1 1 d .
O13 O 0.4401(4) 0.2968(3) 0.4553(4) 0.095(4) Uani 1 1 d .
C15 C 0.4169(7) 0.3004(5) 0.4362(5) 0.077(6) Uani 1 1 d .
O14 O 0.3903(5) 0.2735(4) 0.4220(5) 0.153(8) Uani 1 1 d .
C21 C 0.3905(5) 0.4626(5) 0.4554(5) 0.074(5) Uani 1 1 d .
H21 H 0.4117 0.4658 0.4684 0.089 Uiso 1 1 calc R
N21 N 0.3836(4) 0.4494(4) 0.4231(4) 0.066(4) Uani 1 1 d .
N22 N 0.4707(4) 0.3644(4) 0.5326(4) 0.061(4) Uani 1 1 d .
C22 C 0.3515(5) 0.4490(5) 0.4125(5) 0.071(5) Uani 1 1 d .
C23 C 0.4618(5) 0.3397(5) 0.5594(5) 0.071(5) Uani 1 1 d .
C24 C 0.4682(6) 0.3069(5) 0.5523(7) 0.090(6) Uani 1 1 d .
C25 C 0.3367(7) 0.4375(6) 0.3787(6) 0.098(7) Uani 1 1 d .
O21 O 0.4783(4) 0.3031(4) 0.5251(3) 0.098(5) Uani 1 1 d .
O22 O 0.4600(5) 0.2852(4) 0.5808(4) 0.123(6) Uani 1 1 d .
O23 O 0.3536(4) 0.4259(4) 0.3586(3) 0.088(4) Uani 1 1 d .
O24 O 0.3066(4) 0.4381(5) 0.3706(3) 0.120(6) Uani 1 1 d .
H2 H 0.2892 0.4392 0.3913 0.145 Uiso 1 1 d .
C41 C 0.4908(3) 0.5092(3) 0.3953(7) 0.069(7) Uani 1 2 d S
H41 H 0.4890 0.5110 0.4194 0.082 Uiso 1 2 calc SR
C42 C 0.4515(7) 0.4623(7) 0.3173(5) 0.075(5) Uani 1 1 d .
C43 C 0.4762(4) 0.4894(4) 0.3453(5) 0.059(4) Uani 1 1 d .
N41 N 0.4649(4) 0.4806(4) 0.3772(3) 0.058(4) Uani 1 1 d .
O41 O 0.4225(4) 0.4346(4) 0.3242(3) 0.076(4) Uani 1 1 d .
O42 O 0.3264(3) 0.1937(3) 0.3810(3) 0.084(4) Uani 1 1 d .
H3 H 0.3289 0.1644 0.3745 0.050 Uiso 1 2 d S
Na1 Na 0.6859(2) 0.0483(2) -0.01314(17) 0.095(2) Uani 1 1 d .
Na2 Na 0.6621(3) -0.0853(2) 0.0754(2) 0.118(3) Uani 1 1 d .
C51 C 0.7439(10) -0.1280(5) 0.0957(9) 0.123(6) Uiso 1 2 d S
H51A H 0.7249 -0.1229 0.0849 0.147 Uiso 0.50 1 calc PR
H51B H 0.7408 -0.1521 0.0864 0.147 Uiso 0.50 1 calc PR
C52 C 0.8110(11) -0.0945(5) 0.1095(9) 0.123(6) Uiso 1 2 d S
H52A H 0.8143 -0.1161 0.1023 0.147 Uiso 0.50 1 calc PR
H52B H 0.8354 -0.0710 0.1048 0.147 Uiso 0.50 1 calc PR
C53 C 0.8062(10) -0.0969(5) 0.1430(9) 0.123(6) Uiso 1 2 d S
H53A H 0.8258 -0.0728 0.1535 0.147 Uiso 0.50 1 calc PR
H53B H 0.8102 -0.1175 0.1516 0.147 Uiso 0.50 1 calc PR
C54 C 0.7395(10) -0.1302(5) 0.1329(9) 0.123(6) Uiso 1 2 d S
H54A H 0.7173 -0.1274 0.1385 0.147 Uiso 0.50 1 calc PR
H54B H 0.7332 -0.1561 0.1400 0.147 Uiso 0.50 1 calc PR
N55 N 0.7706(9) -0.1039(10) 0.1533(8) 0.116(13) Uiso 0.50 1 d P
H55A H 0.7666 -0.1128 0.1755 0.139 Uiso 0.50 1 calc PR
H55B H 0.7707 -0.0812 0.1535 0.139 Uiso 0.50 1 calc PR
N53 N 0.7854(10) -0.0942(9) 0.0890(9) 0.123(14) Uiso 0.50 1 d P
H53C H 0.7920 -0.0954 0.0667 0.148 Uiso 0.50 1 calc PR
H53D H 0.7857 -0.0716 0.0918 0.148 Uiso 0.50 1 calc PR
O155 O 0.8777(11) 0.1223(11) 0.0652(19) 0.12(2) Uiso 0.60 2 d SP
C156 C 0.863(3) 0.087(3) 0.047(3) 0.19(5) Uiso 0.30 1 d P
H15A H 0.8628 0.0953 0.0233 0.232 Uiso 0.30 1 calc PR
H15B H 0.8360 0.0740 0.0542 0.232 Uiso 0.30 1 calc PR
C157 C 0.868(3) 0.049(3) 0.039(3) 0.19(4) Uiso 0.30 1 d P
H15C H 0.8472 0.0310 0.0246 0.232 Uiso 0.30 1 calc PR
H15D H 0.8672 0.0364 0.0611 0.232 Uiso 0.30 1 calc PR
H15E H 0.8923 0.0571 0.0280 0.232 Uiso 0.30 1 calc PR
O60 O 0.6221(5) 0.0000 0.0000 0.161(11) Uani 1 2 d S
O61 O 0.6906(7) 0.0882(6) -0.0606(5) 0.182(8) Uani 1 1 d .
O82 O 0.7527(10) -0.1236(5) 0.2253(9) 0.195(12) Uani 1 2 d S
O86 O 0.8912(12) -0.0544(6) 0.0824(11) 0.257(18) Uiso 1 2 d S
O71 O 0.8333 0.1667 0.1667 0.176(17) Uiso 1 4 d S
O93 O 0.2548(19) 0.3465(19) 0.2851(17) 0.27(3) Uiso 0.50 1 d P
O95 O 0.794(2) 0.041(2) 0.0030(17) 0.11(2) Uiso 0.20 1 d P
O101 O 0.6825(13) 0.1525(13) -0.1511(11) 0.196(18) Uiso 0.50 1 d P
O103 O 0.6665(19) -0.1667(9) 0.1465(16) 0.24(3) Uiso 0.60 2 d SP
O104 O 0.551(5) -0.024(4) -0.003(5) 0.30(8) Uiso 0.20 1 d P
O105 O 0.8458(7) 0.1542(7) 0.1854(13) 0.27(2) Uiso 1 2 d S
O106 O 0.776(2) 0.0000 0.0000 0.29(4) Uiso 0.60 2 d SP
O109 O 0.2663(18) 0.3603(18) 0.4840(16) 0.26(3) Uiso 0.50 1 d P
O114 O 0.626(3) 0.008(3) 0.096(2) 0.22(3) Uiso 0.30 1 d P
O121 O 0.8930(7) 0.1070(7) 0.2477(13) 0.181(18) Uiso 0.60 2 d SP
O123 O 0.6290(18) -0.1305(19) 0.1225(16) 0.093(19) Uiso 0.20 1 d P
O124 O 0.8506(15) 0.1494(15) 0.151(3) 0.24(4) Uiso 0.40 2 d SP
O125 O 0.836(6) -0.082(3) 0.329(5) 0.42(9) Uiso 0.40 2 d SP
O126 O 0.889(4) -0.0557(19) 0.227(3) 0.15(5) Uiso 0.20 2 d SP
O131 O 0.904(4) -0.0482(18) 0.180(3) 0.15(4) Uiso 0.20 2 d SP
O132 O 1.0000 0.0000 0.061(6) 0.14(8) Uiso 0.18 6 d SP
O133 O 0.598(3) 0.018(3) 0.086(3) 0.26(4) Uiso 0.30 1 d P
O134 O 0.795(3) -0.1025(17) 0.319(3) 0.12(4) Uiso 0.20 2 d SP
O135 O 0.589(4) -0.2055(19) 0.111(4) 0.15(5) Uiso 0.20 2 d SP
O139 O 0.660(4) 0.139(4) -0.046(4) 0.24(6) Uiso 0.20 1 d P
O140 O 0.9254(16) 0.0746(16) 0.254(3) 0.13(4) Uiso 0.20 2 d SP
O143 O 0.981(3) -0.0093(14) 0.168(3) 0.14(5) Uiso 0.20 2 d SP
O144 O 0.560(5) -0.220(3) 0.035(5) 0.22(7) Uiso 0.20 2 d SP
O146 O 0.574(3) -0.2132(16) 0.081(3) 0.12(3) Uiso 0.20 2 d SP
O148 O 0.718(4) 0.282(4) -0.105(6) 0.29(11) Uiso 0.20 2 d SP
O149 O 0.534(3) -0.017(3) -0.051(3) 0.17(4) Uiso 0.20 1 d P
O150 O 0.913(3) 0.119(3) 0.302(3) 0.30(6) Uiso 0.30 1 d P
O154 O 0.580(3) -0.008(3) 0.197(2) 0.22(3) Uiso 0.30 1 d P
O158 O 0.7052(10) 0.0386(10) 0.1667 0.222(15) Uiso 1 2 d S
O159 O 0.676(3) 0.039(3) 0.144(2) 0.22(3) Uiso 0.30 1 d P
O160 O 0.640(2) 0.004(2) 0.1399(18) 0.17(2) Uiso 0.30 1 d P

loop_
_atom_site_aniso_label
_atom_site_aniso_U_11
_atom_site_aniso_U_22
_atom_site_aniso_U_33
_atom_site_aniso_U_23
_atom_site_aniso_U_13
_atom_site_aniso_U_12
Cd1 0.0578(9) 0.0503(8) 0.0754(9) -0.0037(6) 0.0002(6) 0.0323(7)
Cd2 0.0631(9) 0.0633(9) 0.0735(9) -0.0053(7) -0.0024(7) 0.0386(7)
C1 0.070(15) 0.070(15) 0.081(17) 0.007(6) -0.007(6) 0.058(17)
N1 0.063(10) 0.055(10) 0.068(9) -0.006(7) -0.004(7) 0.034(9)
C2 0.050(10) 0.058(12) 0.090(12) 0.000(8) 0.011(8) 0.036(9)
C3 0.058(14) 0.074(16) 0.129(17) 0.007(13) 0.031(12) 0.041(14)
O1 0.082(10) 0.053(8) 0.144(12) -0.007(8) 0.013(9) 0.037(8)
O2 0.091(11) 0.067(9) 0.195(15) -0.035(9) 0.008(10) 0.045(8)
C10 0.071(13) 0.063(13) 0.111(15) -0.017(11) -0.035(12) 0.054(11)
N11 0.076(11) 0.058(10) 0.075(9) -0.008(8) -0.020(8) 0.049(9)
C11 0.057(12) 0.066(14) 0.092(14) -0.017(11) -0.015(11) 0.032(11)
C12 0.050(11) 0.087(16) 0.055(11) -0.011(10) -0.019(9) 0.044(12)
N12 0.074(11) 0.035(9) 0.095(11) -0.012(7) -0.014(9) 0.030(8)
C14 0.15(2) 0.087(17) 0.073(13) 0.015(13) -0.003(14) 0.098(18)
O11 0.073(9) 0.085(9) 0.090(9) -0.023(8) -0.020(7) 0.035(8)
O12 0.088(10) 0.063(9) 0.094(9) -0.014(8) -0.018(7) 0.022(8)
O13 0.112(11) 0.058(8) 0.136(11) -0.021(7) -0.058(9) 0.059(8)
C15 0.109(17) 0.030(12) 0.098(14) -0.024(10) -0.021(13) 0.038(12)
O14 0.192(18) 0.071(11) 0.216(18) -0.067(11) -0.130(16) 0.081(12)
C21 0.073(14) 0.073(13) 0.076(14) -0.028(10) -0.015(11) 0.037(11)
N21 0.058(10) 0.065(10) 0.088(11) -0.014(8) -0.018(8) 0.041(8)
N22 0.055(9) 0.049(9) 0.078(10) -0.008(9) 0.010(7) 0.025(8)
C22 0.061(13) 0.056(12) 0.103(16) 0.001(11) 0.006(12) 0.035(10)
C23 0.074(13) 0.074(14) 0.085(14) -0.003(12) -0.010(11) 0.053(12)
C24 0.108(17) 0.047(13) 0.12(2) 0.018(14) -0.010(15) 0.045(12)
C25 0.11(2) 0.103(17) 0.077(17) -0.009(13) -0.028(15) 0.054(15)
O21 0.138(13) 0.086(10) 0.071(9) -0.018(7) 0.037(9) 0.056(9)
O22 0.221(18) 0.108(12) 0.097(11) 0.005(9) 0.024(11) 0.125(13)
O23 0.093(10) 0.115(11) 0.082(9) -0.023(8) -0.017(7) 0.071(9)
O24 0.100(11) 0.231(19) 0.092(10) -0.044(10) -0.041(9) 0.129(13)
C41 0.057(13) 0.057(13) 0.087(19) 0.008(7) -0.008(7) 0.025(15)
C42 0.094(17) 0.089(17) 0.072(15) -0.014(13) -0.005(14) 0.069(15)
C43 0.058(10) 0.068(11) 0.070(12) -0.001(9) 0.006(9) 0.045(9)
N41 0.051(9) 0.062(10) 0.059(10) -0.012(7) 0.003(7) 0.027(8)
O41 0.066(9) 0.054(8) 0.097(9) -0.008(7) 0.005(7) 0.022(7)
O42 0.098(10) 0.073(8) 0.073(9) -0.011(7) -0.032(7) 0.037(8)
Na1 0.120(6) 0.135(7) 0.072(5) -0.019(4) -0.010(4) 0.094(6)
Na2 0.149(8) 0.090(6) 0.106(6) -0.031(5) -0.045(6) 0.053(6)
O60 0.084(10) 0.15(2) 0.27(3) -0.06(2) -0.028(10) 0.076(11)
O61 0.24(2) 0.23(2) 0.116(13) -0.035(14) -0.021(14) 0.14(2)
O82 0.23(3) 0.165(18) 0.21(3) -0.008(13) -0.02(3) 0.116(17)

loop_
_atom_type_symbol
_atom_type_description
_atom_type_scat_dispersion_real
_atom_type_scat_dispersion_imag
_atom_type_scat_source
C C 0.0033 0.0016 'International Tables Vol C Tables 4.2.6.8 and 6.1.1.4'
H H 0.0000 0.0000 'International Tables Vol C Tables 4.2.6.8 and 6.1.1.4'
N N 0.0061 0.0033 'International Tables Vol C Tables 4.2.6.8 and 6.1.1.4'
O O 0.0106 0.0060 'International Tables Vol C Tables 4.2.6.8 and 6.1.1.4'
Cd Cd -0.8075 1.2024 'International Tables Vol C Tables 4.2.6.8 and 6.1.1.4'
Na Na 0.0362 0.0249 'International Tables Vol C Tables 4.2.6.8 and 6.1.1.4'

loop_
_geom_angle_atom_site_label_1
_geom_angle_atom_site_label_2
_geom_angle_atom_site_label_3
_geom_angle
_geom_angle_site_symmetry_1
_geom_angle_site_symmetry_3
N1 Cd1 N22 96.5(5) . .
N1 Cd1 N11 100.0(5) . .
N22 Cd1 N11 95.7(5) . .
N1 Cd1 O13 146.0(5) . .
N22 Cd1 O13 116.9(5) . .
N11 Cd1 O13 72.2(5) . .
N1 Cd1 O21 116.0(5) . .
N22 Cd1 O21 70.8(5) . .
N11 Cd1 O21 142.4(5) . .
O13 Cd1 O21 82.8(5) . .
N1 Cd1 O1 71.7(5) . .
N22 Cd1 O1 142.1(5) . .
N11 Cd1 O1 121.5(5) . .
O13 Cd1 O1 84.2(5) . .
O21 Cd1 O1 82.1(5) . .
N12 Cd2 N21 103.3(5) . .
N12 Cd2 N41 101.0(5) . .
N21 Cd2 N41 99.5(5) . .
N12 Cd2 O11 73.0(5) . .
N21 Cd2 O11 114.5(5) . .
N41 Cd2 O11 146.1(5) . .
N12 Cd2 O41 120.9(5) . .
N21 Cd2 O41 135.8(5) . .
N41 Cd2 O41 71.8(5) . .
O11 Cd2 O41 82.7(5) . .
N12 Cd2 O23 143.3(5) . .
N21 Cd2 O23 71.4(5) . .
N41 Cd2 O23 115.7(5) . .
O11 Cd2 O23 76.5(5) . .
O41 Cd2 O23 74.1(5) . .
N12 Cd2 Na1 116.4(4) . 7_455
N21 Cd2 Na1 113.1(4) . 7_455
N41 Cd2 Na1 120.8(4) . 7_455
O11 Cd2 Na1 45.1(4) . 7_455
O41 Cd2 Na1 50.1(4) . 7_455
O23 Cd2 Na1 44.4(3) . 7_455
N1 C1 N1 112(2) 22_665 .
N1 C1 H1 123.9 22_665 .
N1 C1 H1 123.9 . .
C2 N1 C1 104.0(15) . .
C2 N1 Cd1 117.3(10) . .
C1 N1 Cd1 138.7(11) . .
N1 C2 C2 109.9(9) . 22_665
N1 C2 C3 116.4(15) . .
C2 C2 C3 133.7(10) 22_665 .
O1 C3 O2 118.2(18) . .
O1 C3 C2 123.1(16) . .
O2 C3 C2 118.8(18) . .
C3 O1 Cd1 111.5(11) . .
C3 O2 H12 96.2 . .
N11 C10 N12 113.6(16) . .
N11 C10 H10 123.2 . .
N12 C10 H10 123.2 . .
C10 N11 C11 106.4(14) . .
C10 N11 Cd1 139.0(13) . .
C11 N11 Cd1 114.5(11) . .
N11 C11 C12 105.6(15) . .
N11 C11 C15 117.6(17) . .
C12 C11 C15 136.8(19) . .
N12 C12 C11 109.1(14) . .
N12 C12 C14 120.9(17) . .
C11 C12 C14 130.0(18) . .
C10 N12 C12 105.2(13) . .
C10 N12 Cd2 140.6(13) . .
C12 N12 Cd2 113.8(11) . .
O12 C14 O11 120(2) . .
O12 C14 C12 125.8(17) . .
O11 C14 C12 114(2) . .
O11 C14 Na1 81.4(12) . 11_455
C12 C14 Na1 164.3(14) . 11_455
C14 O11 Cd2 117.2(14) . .
C14 O11 Na1 149.5(13) . 7_455
Cd2 O11 Na1 91.5(6) . 7_455
C14 O12 Na2 146.0(13) . 7_455
C14 O12 Na1 121.1(13) . 11_455
Na2 O12 Na1 92.7(6) 7_455 11_455
C15 O13 Cd1 119.4(11) . .
O14 C15 O13 122.9(16) . .
O14 C15 C11 121(2) . .
O13 C15 C11 116.3(18) . .
C15 O14 Na2 143.6(15) . 7_455
N21 C21 N22 113.2(16) . 4_556
N21 C21 H21 123.4 . .
N22 C21 H21 123.4 4_556 .
C22 N21 C21 107.2(15) . .
C22 N21 Cd2 116.0(12) . .
C21 N21 Cd2 136.8(13) . .
C21 N22 C23 103.6(14) 4_556 .
C21 N22 Cd1 138.2(13) 4_556 .
C23 N22 Cd1 117.7(12) . .
N21 C22 C23 105.1(17) . 4_556
N21 C22 C25 121.9(19) . .
C23 C22 C25 133(2) 4_556 .
N22 C23 C22 110.9(15) . 4_556
N22 C23 C24 114.3(19) . .
C22 C23 C24 135(2) 4_556 .
O21 C24 O22 130.3(19) . .
O21 C24 C23 120.3(19) . .
O22 C24 C23 109(2) . .
O23 C25 O24 123.4(19) . .
O23 C25 C22 118(2) . .
O24 C25 C22 118(2) . .
C24 O21 Cd1 116.5(12) . .
C25 O23 Na1 151.1(14) . 7_455
C25 O23 Cd2 112.5(13) . .
Na1 O23 Cd2 87.6(5) 7_455 .
C25 O24 H2 117.6 . .
N41 C41 N41 115(2) 22_665 .
N41 C41 H41 122.7 22_665 .
N41 C41 H41 122.7 . .
O41 C42 O42 125.4(19) . 17
O41 C42 C43 120.6(18) . .
O42 C42 C43 114(2) 17 .
O41 C42 Na2 68.0(11) . 11_455
O42 C42 Na2 57.5(9) 17 11_455
C43 C42 Na2 171.4(17) . 11_455
N41 C43 C43 108.1(9) . 22_665
N41 C43 C42 118.2(16) . .
C43 C43 C42 133.8(12) 22_665 .
C41 N41 C43 104.6(16) . .
C41 N41 Cd2 138.5(13) . .
C43 N41 Cd2 116.7(10) . .
C42 O41 Cd2 112.7(12) . .
C42 O41 Na1 160.2(13) . 7_455
Cd2 O41 Na1 83.1(5) . 7_455
C42 O41 Na2 87.5(12) . 11_455
Cd2 O41 Na2 159.7(7) . 11_455
Na1 O41 Na2 77.4(4) 7_455 11_455
C42 O42 Na2 94.5(12) 17 7_455
C42 O42 H3 101.1 17 .
Na2 O42 H3 163.8 7_455 .
O12 Na1 O23 154.3(7) 11 13_544
O12 Na1 O11 101.3(5) 11 13_544
O23 Na1 O11 78.1(5) 13_544 13_544
O12 Na1 O60 110.6(5) 11 .
O23 Na1 O60 95.1(5) 13_544 .
O11 Na1 O60 87.9(5) 13_544 .
O12 Na1 O61 80.1(6) 11 .
O23 Na1 O61 90.5(6) 13_544 .
O11 Na1 O61 156.4(7) 13_544 .
O60 Na1 O61 113.9(7) . .
O12 Na1 O41 80.4(5) 11 13_544
O23 Na1 O41 74.2(5) 13_544 13_544
O11 Na1 O41 78.6(5) 13_544 13_544
O60 Na1 O41 164.2(4) . 13_544
O61 Na1 O41 78.5(7) . 13_544
O12 Na1 C14 20.1(4) 11 11
O23 Na1 C14 166.9(6) 13_544 11
O11 Na1 C14 91.9(5) 13_544 11
O60 Na1 C14 92.8(5) . 11
O61 Na1 C14 95.8(6) . 11
O41 Na1 C14 95.8(5) 13_544 11
O12 Na1 Na2 43.2(4) 11 5
O23 Na1 Na2 114.2(5) 13_544 5
O11 Na1 Na2 118.4(4) 13_544 5
O60 Na1 Na2 143.3(3) . 5
O61 Na1 Na2 48.1(6) . 5
O41 Na1 Na2 52.3(3) 13_544 5
C14 Na1 Na2 63.3(4) 11 5
O12 Na1 Cd2 114.8(4) 11 13_544
O23 Na1 Cd2 48.0(3) 13_544 13_544
O11 Na1 Cd2 43.4(3) 13_544 13_544
O60 Na1 Cd2 117.4(3) . 13_544
O61 Na1 Cd2 114.4(6) . 13_544
O41 Na1 Cd2 46.8(3) 13_544 13_544
C14 Na1 Cd2 119.0(4) 11 13_544
Na2 Na1 Cd2 99.0(3) 5 13_544
O12 Na1 Na1 83.5(5) 11 5
O23 Na1 Na1 117.0(5) 13_544 5
O11 Na1 Na1 61.4(4) 13_544 5
O60 Na1 Na1 42.3(4) . 5
O61 Na1 Na1 141.4(6) . 5
O41 Na1 Na1 132.6(3) 13_544 5
C14 Na1 Na1 63.5(4) 11 5
Na2 Na1 Na1 126.7(3) 5 5
Cd2 Na1 Na1 104.1(3) 13_544 5
O14 Na2 O12 80.2(6) 13_544 13_544
O14 Na2 O154 80(2) 13_544 10_545
O12 Na2 O154 114(2) 13_544 10_545
O14 Na2 O61 158.7(7) 13_544 5
O12 Na2 O61 80.1(7) 13_544 5
O154 Na2 O61 101(2) 10_545 5
O14 Na2 O42 93.0(6) 13_544 13_544
O12 Na2 O42 126.9(6) 13_544 13_544
O154 Na2 O42 117(2) 10_545 13_544
O61 Na2 O42 105.4(6) 5 13_544
O14 Na2 O123 103.9(16) 13_544 .
O12 Na2 O123 148.9(16) 13_544 .
O154 Na2 O123 40(2) 10_545 .
O61 Na2 O123 88.9(16) 5 .
O42 Na2 O123 84.0(15) 13_544 .
O14 Na2 O41 107.8(7) 13_544 11
O12 Na2 O41 79.4(5) 13_544 11
O154 Na2 O41 166(2) 10_545 11
O61 Na2 O41 76.5(5) 5 11
O42 Na2 O41 52.5(4) 13_544 11
O123 Na2 O41 126.3(16) . 11
O14 Na2 C42 101.9(7) 13_544 11
O12 Na2 C42 101.8(7) 13_544 11
O154 Na2 C42 144(2) 10_545 11
O61 Na2 C42 90.0(6) 5 11
O42 Na2 C42 28.1(5) 13_544 11
O123 Na2 C42 107.3(16) . 11
O41 Na2 C42 24.5(5) 11 11
O14 Na2 Na1 119.0(6) 13_544 5
O12 Na2 Na1 44.1(4) 13_544 5
O154 Na2 Na1 136(2) 10_545 5
O61 Na2 Na1 47.2(5) 5 5
O42 Na2 Na1 101.8(4) 13_544 5
O123 Na2 Na1 136.0(15) . 5
O41 Na2 Na1 50.2(4) 11 5
C42 Na2 Na1 74.2(6) 11 5
C54 C51 N53 105(3) . .
C54 C51 H51A 110.7 . .
N53 C51 H51A 110.7 . .
C54 C51 H51B 110.7 . .
N53 C51 H51B 110.7 . .
H51A C51 H51B 108.8 . .
C53 C52 N53 121(3) . .
C53 C52 H52A 107.1 . .
N53 C52 H52A 107.1 . .
C53 C52 H52B 107.1 . .
N53 C52 H52B 107.1 . .
H52A C52 H52B 106.8 . .
C52 C53 N55 114(3) . .
C52 C53 H53A 108.8 . .
N55 C53 H53A 108.8 . .
C52 C53 H53B 108.8 . .
N55 C53 H53B 108.8 . .
H53A C53 H53B 107.7 . .
N55 C54 C51 118(3) . .
N55 C54 H54A 107.7 . .
C51 C54 H54A 107.7 . .
N55 C54 H54B 107.7 . .
C51 C54 H54B 107.7 . .
H54A C54 H54B 107.1 . .
C54 N55 C53 115(3) . .
C54 N55 H55A 108.4 . .
C53 N55 H55A 108.4 . .
C54 N55 H55B 108.4 . .
C53 N55 H55B 108.4 . .
H55A N55 H55B 107.5 . .
C52 N53 C51 113(3) . .
C52 N53 H53C 108.9 . .
C51 N53 H53C 108.9 . .
C52 N53 H53D 108.9 . .
C51 N53 H53D 108.9 . .
H53C N53 H53D 107.7 . .
Na1 O60 Na1 95.4(8) . 5
Na2 O61 Na1 84.7(7) 5 .

loop_
_geom_bond_atom_site_label_1
_geom_bond_atom_site_label_2
_geom_bond_distance
_geom_bond_site_symmetry_2
Cd1 N1 2.240(13) .
Cd1 N22 2.233(13) .
Cd1 N11 2.278(13) .
Cd1 O13 2.281(12) .
Cd1 O21 2.379(14) .
Cd1 O1 2.395(12) .
Cd2 N12 2.226(14) .
Cd2 N21 2.225(14) .
Cd2 N41 2.225(13) .
Cd2 O11 2.286(12) .
Cd2 O41 2.445(13) .
Cd2 O23 2.477(12) .
Cd2 Na1 3.329(7) 7_455
C1 N1 1.355(16) 22_665
C1 N1 1.355(16) .
C1 H1 0.9500 .
N1 C2 1.340(19) .
C2 C2 1.34(3) 22_665
C2 C3 1.43(2) .
C3 O1 1.26(2) .
C3 O2 1.32(2) .
O2 H12 1.2895 .
C10 N11 1.293(19) .
C10 N12 1.340(19) .
C10 H10 0.9500 .
N11 C11 1.38(2) .
C11 C12 1.39(2) .
C11 C15 1.48(2) .
C12 N12 1.34(2) .
C12 C14 1.46(3) .
C14 O12 1.25(2) .
C14 O11 1.282(19) .
C14 Na1 3.11(3) 11_455
O11 Na1 2.359(15) 7_455
O12 Na2 2.238(17) 7_455
O12 Na1 2.276(14) 11_455
O13 C15 1.27(2) .
C15 O14 1.22(2) .
O14 Na2 2.24(2) 7_455
C21 N21 1.345(19) .
C21 N22 1.34(2) 4_556
C21 H21 0.9500 .
N21 C22 1.36(2) .
N22 C21 1.34(2) 4_556
N22 C23 1.36(2) .
C22 C23 1.40(2) 4_556
C22 C25 1.43(3) .
C23 C22 1.40(2) 4_556
C23 C24 1.51(3) .
C24 O21 1.18(2) .
C24 O22 1.35(2) .
C25 O23 1.28(3) .
C25 O24 1.27(3) .
O23 Na1 2.329(16) 7_455
O24 H2 1.0941 .
C41 N41 1.316(18) 22_665
C41 N41 1.316(18) .
C41 H41 0.9500 .
C42 O41 1.18(2) .
C42 O42 1.35(2) 17
C42 C43 1.52(2) .
C42 Na2 2.85(2) 11_455
C43 N41 1.313(19) .
C43 C43 1.40(3) 22_665
O41 Na1 2.572(17) 7_455
O41 Na2 2.648(15) 11_455
O42 C42 1.35(2) 17
O42 Na2 2.415(14) 7_455
O42 H3 1.2698 .
Na1 O12 2.276(14) 11
Na1 O23 2.329(16) 13_544
Na1 O11 2.359(15) 13_544
Na1 O60 2.398(16) .
Na1 O61 2.41(2) .
Na1 O41 2.572(17) 13_544
Na1 C14 3.11(3) 11
Na1 Na2 3.266(12) 5
Na1 Cd2 3.329(7) 13_544
Na1 Na1 3.548(17) 5
Na2 O14 2.24(2) 13_544
Na2 O12 2.238(17) 13_544
Na2 O154 2.40(9) 10_545
Na2 O61 2.44(2) 5
Na2 O42 2.415(14) 13_544
Na2 O123 2.47(6) .
Na2 O41 2.648(15) 11
Na2 C42 2.85(2) 11
Na2 Na1 3.266(12) 5
C51 C54 1.46(4) .
C51 N53 1.58(4) .
C51 H51A 0.9900 .
C51 H51B 0.9900 .
C52 C53 1.32(4) .
C52 N53 1.31(4) .
C52 H52A 0.9900 .
C52 H52B 0.9900 .
C53 N55 1.39(4) .
C53 H53A 0.9900 .
C53 H53B 0.9900 .
C54 N55 1.42(4) .
C54 H54A 0.9900 .
C54 H54B 0.9900 .
N55 H55A 0.9200 .
N55 H55B 0.9200 .
N53 H53C 0.9200 .
N53 H53D 0.9200 .
O60 Na1 2.398(16) 5
O61 Na2 2.44(2) 5
O71 O105 1.14(5) .
O71 O105 1.15(5) 25_655
O71 O124 1.36(11) .
O71 O124 1.36(11) 25_655
O95 O106 1.46(7) .
O101 O101 1.65(8) 18_654
O104 O104 1.7(3) 5
O105 O124 1.39(10) .
O106 O95 1.46(7) 5
O114 O133 1.45(11) .
O123 O154 1.66(10) 10_545
O125 O134 1.49(19) .
O135 O146 1.27(14) .
O143 O143 1.13(17) 3_765
O143 O143 1.13(17) 2_645
O144 O146 1.9(2) .
O150 O150 1.3(2) 22_665
O154 O123 1.66(10) 10_545
O154 Na2 2.40(9) 10_545
O158 O159 1.49(9) 10_545
O158 O159 1.49(9) .
O159 O160 1.45(9) .

loop_
_geom_torsion_atom_site_label_1
_geom_torsion_atom_site_label_2
_geom_torsion_atom_site_label_3
_geom_torsion_atom_site_label_4
_geom_torsion
_geom_torsion_site_symmetry_1
_geom_torsion_site_symmetry_4
N1 C1 N1 C2 -1(2) 22_665 .
N1 C1 N1 Cd1 178.3(4) 22_665 .
N22 Cd1 N1 C2 140.5(12) . .
N11 Cd1 N1 C2 -122.5(11) . .
O13 Cd1 N1 C2 -49.6(15) . .
O21 Cd1 N1 C2 68.7(12) . .
O1 Cd1 N1 C2 -2.5(11) . .
N22 Cd1 N1 C1 -38.4(19) . .
N11 Cd1 N1 C1 58.6(19) . .
O13 Cd1 N1 C1 131.5(18) . .
O21 Cd1 N1 C1 -110.2(19) . .
O1 Cd1 N1 C1 178.6(19) . .
C1 N1 C2 C2 0.4(14) . 22_665
Cd1 N1 C2 C2 -178.8(5) . 22_665
C1 N1 C2 C3 -177.8(17) . .
Cd1 N1 C2 C3 3(2) . .
N1 C2 C3 O1 -1(3) . .
C2 C2 C3 O1 -178.9(12) 22_665 .
N1 C2 C3 O2 -179.7(17) . .
C2 C2 C3 O2 3(3) 22_665 .
O2 C3 O1 Cd1 177.5(15) . .
C2 C3 O1 Cd1 -1(2) . .
N1 Cd1 O1 C3 1.7(13) . .
N22 Cd1 O1 C3 -75.0(16) . .
N11 Cd1 O1 C3 92.4(14) . .
O13 Cd1 O1 C3 157.4(14) . .
O21 Cd1 O1 C3 -119.1(14) . .
N12 C10 N11 C11 2(2) . .
N12 C10 N11 Cd1 178.3(12) . .
N1 Cd1 N11 C10 -28.4(19) . .
N22 Cd1 N11 C10 69.3(19) . .
O13 Cd1 N11 C10 -174.3(19) . .
O21 Cd1 N11 C10 135.0(17) . .
O1 Cd1 N11 C10 -103.0(18) . .
N1 Cd1 N11 C11 147.6(11) . .
N22 Cd1 N11 C11 -114.7(12) . .
O13 Cd1 N11 C11 1.8(11) . .
O21 Cd1 N11 C11 -48.9(14) . .
O1 Cd1 N11 C11 73.0(13) . .
C10 N11 C11 C12 -1.9(19) . .
Cd1 N11 C11 C12 -179.2(10) . .
C10 N11 C11 C15 176.5(16) . .
Cd1 N11 C11 C15 -1(2) . .
N11 C11 C12 N12 1.1(19) . .
C15 C11 C12 N12 -177(2) . .
N11 C11 C12 C14 180.0(17) . .
C15 C11 C12 C14 2(4) . .
N11 C10 N12 C12 -1(2) . .
N11 C10 N12 Cd2 -172.9(12) . .
C11 C12 N12 C10 0.1(19) . .
C14 C12 N12 C10 -178.9(16) . .
C11 C12 N12 Cd2 174.2(11) . .
C14 C12 N12 Cd2 -5(2) . .
N21 Cd2 N12 C10 -77.3(19) . .
N41 Cd2 N12 C10 25.3(19) . .
O11 Cd2 N12 C10 170.8(19) . .
O41 Cd2 N12 C10 100.6(19) . .
O23 Cd2 N12 C10 -153.9(17) . .
Na1 Cd2 N12 C10 158.1(17) 7_455 .
N21 Cd2 N12 C12 111.6(11) . .
N41 Cd2 N12 C12 -145.8(11) . .
O11 Cd2 N12 C12 -0.3(11) . .
O41 Cd2 N12 C12 -70.5(13) . .
O23 Cd2 N12 C12 35.0(15) . .
Na1 Cd2 N12 C12 -13.0(13) 7_455 .
N12 C12 C14 O12 -166.9(18) . .
C11 C12 C14 O12 14(3) . .
N12 C12 C14 O11 10(2) . .
C11 C12 C14 O11 -168.8(17) . .
N12 C12 C14 Na1 -175(4) . 11_455
C11 C12 C14 Na1 6(6) . 11_455
O12 C14 O11 Cd2 167.3(14) . .
C12 C14 O11 Cd2 -10(2) . .
Na1 C14 O11 Cd2 171.6(8) 11_455 .
O12 C14 O11 Na1 -33(4) . 7_455
C12 C14 O11 Na1 149.5(18) . 7_455
Na1 C14 O11 Na1 -29(2) 11_455 7_455
N12 Cd2 O11 C14 5.8(13) . .
N21 Cd2 O11 C14 -91.4(14) . .
N41 Cd2 O11 C14 90.3(15) . .
O41 Cd2 O11 C14 131.3(14) . .
O23 Cd2 O11 C14 -153.4(14) . .
Na1 Cd2 O11 C14 169.6(15) 7_455 .
N12 Cd2 O11 Na1 -163.8(6) . 7_455
N21 Cd2 O11 Na1 99.0(5) . 7_455
N41 Cd2 O11 Na1 -79.3(9) . 7_455
O41 Cd2 O11 Na1 -38.3(4) . 7_455
O23 Cd2 O11 Na1 37.0(5) . 7_455
O11 C14 O12 Na2 -168.2(15) . 7_455
C12 C14 O12 Na2 8(4) . 7_455
Na1 C14 O12 Na2 -175(3) 11_455 7_455
O11 C14 O12 Na1 7(2) . 11_455
C12 C14 O12 Na1 -176.5(13) . 11_455
N1 Cd1 O13 C15 -84.4(17) . .
N22 Cd1 O13 C15 84.3(16) . .
N11 Cd1 O13 C15 -3.0(14) . .
O21 Cd1 O13 C15 148.5(16) . .
O1 Cd1 O13 C15 -128.8(15) . .
Cd1 O13 C15 O14 -176.3(18) . .
Cd1 O13 C15 C11 4(2) . .
N11 C11 C15 O14 178(2) . .
C12 C11 C15 O14 -4(4) . .
N11 C11 C15 O13 -2(3) . .
C12 C11 C15 O13 176(2) . .
O13 C15 O14 Na2 138(2) . 7_455
C11 C15 O14 Na2 -42(4) . 7_455
N22 C21 N21 C22 1(2) 4_556 .
N22 C21 N21 Cd2 -176.9(11) 4_556 .
N12 Cd2 N21 C22 -139.9(12) . .
N41 Cd2 N21 C22 116.3(12) . .
O11 Cd2 N21 C22 -62.7(13) . .
O41 Cd2 N21 C22 42.7(14) . .
O23 Cd2 N21 C22 2.2(11) . .
Na1 Cd2 N21 C22 -13.2(13) 7_455 .
N12 Cd2 N21 C21 37.7(18) . .
N41 Cd2 N21 C21 -66.1(17) . .
O11 Cd2 N21 C21 114.9(17) . .
O41 Cd2 N21 C21 -139.7(16) . .
O23 Cd2 N21 C21 179.8(18) . .
Na1 Cd2 N21 C21 164.4(16) 7_455 .
N1 Cd1 N22 C21 69.6(17) . 4_556
N11 Cd1 N22 C21 -31.2(17) . 4_556
O13 Cd1 N22 C21 -104.1(17) . 4_556
O21 Cd1 N22 C21 -175.1(18) . 4_556
O1 Cd1 N22 C21 138.1(16) . 4_556
N1 Cd1 N22 C23 -120.4(12) . .
N11 Cd1 N22 C23 138.8(12) . .
O13 Cd1 N22 C23 66.0(13) . .
O21 Cd1 N22 C23 -5.1(12) . .
O1 Cd1 N22 C23 -51.9(15) . .
C21 N21 C22 C23 -1.3(19) . 4_556
Cd2 N21 C22 C23 176.9(11) . 4_556
C21 N21 C22 C25 178.1(17) . .
Cd2 N21 C22 C25 -4(2) . .
C21 N22 C23 C22 -1.0(19) 4_556 4_556
Cd1 N22 C23 C22 -174.2(11) . 4_556
C21 N22 C23 C24 179.6(15) 4_556 .
Cd1 N22 C23 C24 6(2) . .
N22 C23 C24 O21 -3(3) . .
C22 C23 C24 O21 177(2) 4_556 .
N22 C23 C24 O22 177.7(16) . .
C22 C23 C24 O22 -2(3) 4_556 .
N21 C22 C25 O23 3(3) . .
C23 C22 C25 O23 -178.0(19) 4_556 .
N21 C22 C25 O24 -179.6(18) . .
C23 C22 C25 O24 0(3) 4_556 .
O22 C24 O21 Cd1 177.6(19) . .
C23 C24 O21 Cd1 -1(3) . .
N1 Cd1 O21 C24 91.2(16) . .
N22 Cd1 O21 C24 3.2(15) . .
N11 Cd1 O21 C24 -70.6(18) . .
O13 Cd1 O21 C24 -118.5(17) . .
O1 Cd1 O21 C24 156.3(17) . .
O24 C25 O23 Na1 -47(4) . 7_455
C22 C25 O23 Na1 131(2) . 7_455
O24 C25 O23 Cd2 -178.0(18) . .
C22 C25 O23 Cd2 0(2) . .
N12 Cd2 O23 C25 86.5(16) . .
N21 Cd2 O23 C25 -0.9(14) . .
N41 Cd2 O23 C25 -92.7(15) . .
O11 Cd2 O23 C25 121.1(15) . .
O41 Cd2 O23 C25 -152.8(15) . .
Na1 Cd2 O23 C25 158.6(16) 7_455 .
N12 Cd2 O23 Na1 -72.1(9) . 7_455
N21 Cd2 O23 Na1 -159.5(6) . 7_455
N41 Cd2 O23 Na1 108.7(5) . 7_455
O11 Cd2 O23 Na1 -37.5(5) . 7_455
O41 Cd2 O23 Na1 48.5(5) . 7_455
O41 C42 C43 N41 2(2) . .
O41 C42 C43 C43 -178.5(11) . 22_665
O42 C42 C43 C43 1.8(19) 17 22_665
N41 C41 N41 C43 -3(3) 22_665 .
N41 C41 N41 Cd2 -178.5(5) 22_665 .
C43 C43 N41 C41 1.9(15) 22_665 .
C42 C43 N41 C41 -178.3(15) . .
C43 C43 N41 Cd2 178.3(5) 22_665 .
C42 C43 N41 Cd2 -2.0(18) . .
N12 Cd2 N41 C41 -65(2) . .
N21 Cd2 N41 C41 41(2) . .
O11 Cd2 N41 C41 -140.9(19) . .
O41 Cd2 N41 C41 176(2) . .
O23 Cd2 N41 C41 114(2) . .
Na1 Cd2 N41 C41 164.9(19) 7_455 .
N12 Cd2 N41 C43 120.3(11) . .
N21 Cd2 N41 C43 -134.0(11) . .
O11 Cd2 N41 C43 44.4(15) . .
O41 Cd2 N41 C43 1.2(10) . .
O23 Cd2 N41 C43 -60.2(12) . .
Na1 Cd2 N41 C43 -9.7(12) 7_455 .
O42 C42 O41 Cd2 179.0(13) 17 .
C43 C42 O41 Cd2 -1(2) . .
Na2 C42 O41 Cd2 178.8(9) 11_455 .
O42 C42 O41 Na1 -40(5) 17 7_455
C43 C42 O41 Na1 140(3) . 7_455
Na2 C42 O41 Na1 -41(3) 11_455 7_455
O42 C42 O41 Na2 0.3(18) 17 11_455
C43 C42 O41 Na2 -179.4(14) . 11_455
N12 Cd2 O41 C42 -92.4(13) . .
N21 Cd2 O41 C42 84.6(14) . .
N41 Cd2 O41 C42 -0.2(12) . .
O11 Cd2 O41 C42 -157.6(13) . .
O23 Cd2 O41 C42 124.4(13) . .
Na1 Cd2 O41 C42 167.5(14) 7_455 .
N12 Cd2 O41 Na1 100.1(6) . 7_455
N21 Cd2 O41 Na1 -82.9(7) . 7_455
N41 Cd2 O41 Na1 -167.7(5) . 7_455
O11 Cd2 O41 Na1 34.9(4) . 7_455
O23 Cd2 O41 Na1 -43.1(4) . 7_455
N12 Cd2 O41 Na2 84.0(18) . 11_455
N21 Cd2 O41 Na2 -98.9(17) . 11_455
N41 Cd2 O41 Na2 176.2(18) . 11_455
O11 Cd2 O41 Na2 18.9(17) . 11_455
O23 Cd2 O41 Na2 -59.1(17) . 11_455
Na1 Cd2 O41 Na2 -16.0(15) 7_455 11_455
N53 C52 C53 N55 8(3) . .
N53 C51 C54 N55 0(2) . .
C51 C54 N55 C53 -42(3) . .
C52 C53 N55 C54 40(3) . .
C53 C52 N53 C51 -52(3) . .
C54 C51 N53 C52 44(3) . .
C156 O155 C156 C157 77(18) 22_665 .
O12 Na1 O60 Na1 53.6(4) 11 5
O23 Na1 O60 Na1 -125.5(4) 13_544 5
O11 Na1 O60 Na1 -47.7(3) 13_544 5
O61 Na1 O60 Na1 141.7(6) . 5
O41 Na1 O60 Na1 -79(2) 13_544 5
C14 Na1 O60 Na1 44.1(4) 11 5
Na2 Na1 O60 Na1 90.6(7) 5 5
Cd2 Na1 O60 Na1 -80.8(3) 13_544 5
O12 Na1 O61 Na2 -33.1(6) 11 5
O23 Na1 O61 Na2 122.8(6) 13_544 5
O11 Na1 O61 Na2 62.5(17) 13_544 5
O60 Na1 O61 Na2 -141.4(5) . 5
O41 Na1 O61 Na2 49.0(5) 13_544 5
C14 Na1 O61 Na2 -45.7(6) 11 5
Cd2 Na1 O61 Na2 79.8(6) 13_544 5
Na1 Na1 O61 Na2 -99.4(8) 5 5
O14 Na2 O123 O154 55(4) 13_544 10_545
O12 Na2 O123 O154 -39(5) 13_544 10_545
O61 Na2 O123 O154 -108(4) 5 10_545
O42 Na2 O123 O154 146(4) 13_544 10_545
O41 Na2 O123 O154 180(3) 11 10_545
C42 Na2 O123 O154 162(4) 11 10_545
Na1 Na2 O123 O154 -113(4) 5 10_545
